data_7250840
loop_
_publ_author_name
'Ibrahim, Mukaila A.'
'Boer\'e, Ren\'e T.'
'Preuss, Kathryn E.'

_publ_section_title
;
 Mn(ii) betadiketonates: structural diversity from deceptively minor
 alterations to synthetic protocols
;
_journal_issue 39
_journal_name_full 'RSC Advances'
_journal_page_first 32299
_journal_page_last 32308
_journal_paper_doi 10.1039/D5RA03587B
_journal_volume 15
_journal_year 2025
_chemical_formula_moiety 'C10 H12 F6 Mn O6, H2 O'
_chemical_formula_sum 'C10 H14 F6 Mn O7'
_chemical_formula_weight 415.15
_space_group_crystal_system monoclinic
_space_group_IT_number 14
_space_group_name_Hall '-P 2ybc'
_space_group_name_H-M_alt 'P 1 21/c 1'
_atom_sites_solution_hydrogens mixed
_atom_sites_solution_primary dual
_audit_creation_date 2025-07-06
_audit_creation_method
;
Olex2 1.5
(compiled 2025.05.31 svn.r86d253d1 for OlexSys, GUI svn.r7254)
;
_audit_update_record
;
2025-07-07 deposited with the CCDC.	2025-08-20 downloaded from the CCDC.
;
_cell_angle_alpha 90
_cell_angle_beta 102.495(8)
_cell_angle_gamma 90
_cell_formula_units_Z 4
_cell_length_a 10.9445(8)
_cell_length_b 6.9902(5)
_cell_length_c 21.9193(19)
_cell_measurement_reflns_used 4991
_cell_measurement_temperature 100.00(10)
_cell_measurement_theta_max 67.7770
_cell_measurement_theta_min 4.1150
_cell_volume 1637.2(2)
_computing_cell_refinement 'CrysAlisPro 1.171.42.89a (Rigaku OD, 2023)'
_computing_data_collection 'CrysAlisPro 1.171.42.89a (Rigaku OD, 2023)'
_computing_data_reduction 'CrysAlisPro 1.171.42.89a (Rigaku OD, 2023)'
_computing_molecular_graphics 'Olex2 1.5 (Dolomanov et al., 2009)'
_computing_publication_material 'Olex2 1.5 (Dolomanov et al., 2009)'
_computing_structure_refinement 'SHELXL 2019/3 (Sheldrick, 2015)'
_computing_structure_solution 'SHELXT  (Sheldrick, 2015)'
_diffrn_ambient_environment N~2~
_diffrn_ambient_temperature 100.00(10)
_diffrn_detector 'Hybrid Pixel Array Detector'
_diffrn_detector_area_resol_mean 5.8140
_diffrn_detector_type 'Pilatus 200K'
_diffrn_measured_fraction_theta_full 0.989
_diffrn_measured_fraction_theta_max 0.989
_diffrn_measurement_details
;
List of Runs (angles in degrees, time in seconds):

  # Type    Start    End  Width  t~exp~   \w     \q     \k     \f   Frames
#--------------------------------------------------------------------------
  1  \w   -105.00 -35.00   0.50    8.00    --  -38.50 -38.00-180.00  140
  2  \w   -105.00 -35.00   0.50    8.00    --  -38.50 -38.00  90.00  140
  3  \w    -62.00  26.00   0.50    8.00    --  -38.50  77.00-150.00  176
  4  \w   -101.00 -25.00   0.50    8.00    --  -38.50 -61.00-105.45  152
  5  \w    -42.00  28.00   0.50    8.00    --  -38.50  38.00 -90.00  140
  6  \w     34.00 104.00   0.50    8.00    --   47.06-136.00 173.00  140
  7  \w    107.00 178.00   0.50   16.00    --  111.00  25.00  60.00  142
  8  \w    105.00 175.00   0.50   16.00    --  111.00  50.00 120.00  140
  9  \w     47.00 117.00   0.50   16.00    --  111.00 -50.00 -60.00  140
 10  \w    105.00 175.00   0.50   16.00    --  111.00  50.00 120.00  140
 11  \w     47.00 117.00   0.50   16.00    --  111.00 -50.00 -30.00  140
 12  \w     42.00 115.00   0.50   16.00    --  111.00 -25.00 120.00  146
 13  \w     43.00 115.00   0.50   16.00    --  111.00 -28.00  -4.22  144
 14  \w     43.00 119.00   0.50   16.00    --  111.00 -16.00 172.00  152
 15  \w    108.00 177.00   0.50   16.00    --  111.00  38.00 -90.00  138
 16  \w    108.00 177.00   0.50   16.00    --  111.00  38.00 -90.00  138
 17  \w    108.00 177.00   0.50   16.00    --  111.00  38.00 150.00  138
 18  \w     42.00 115.00   0.50   16.00    --  111.00 -25.00 -90.00  146
 19  \w     42.00 115.00   0.50   16.00    --  111.00 -25.00-150.00  146
 20  \w     61.00 146.00   0.50   16.00    --  111.00 178.00   0.00  170
 21  \w     46.00 109.00   0.50   16.00    --  111.00-111.00-150.00  126
 22  \w     47.00 117.00   0.50   16.00    --  111.00 -50.00  60.00  140
 23  \w     47.00 117.00   0.50   16.00    --  111.00 -50.00 120.00  140
 24  \w     53.00  84.00   0.50   16.00    --  111.00 -50.00  30.00   62
 25  \w     48.00  78.00   0.50   16.00    --  111.00 -50.00  90.00   60
 26  \w     42.00  68.00   0.50   16.00    --  111.00  -5.00-111.85   52
 27  \w     77.00 105.00   0.50   16.00    --  111.00  -5.00-111.85   56
 28  \w    113.00 138.00   0.50   16.00    --  111.00  -5.00-111.85   50
 29  \w     52.00 102.00   0.50   16.00    --  111.00 -38.00-150.00  100
 30  \w    130.00 174.00   0.50   16.00    --  111.00  77.00-120.00   88
 31  \w     42.00  68.00   0.50   16.00    --  111.00 -12.00  30.00   52
;
_diffrn_measurement_device 'four-circle diffractometer'
_diffrn_measurement_device_type 'SuperNova, Dual, Cu at home/near, Pilatus 200K'
_diffrn_measurement_method '\w scans'
_diffrn_orient_matrix_type 'CrysAlisPro convention (1999,Acta A55,543-557)'
_diffrn_orient_matrix_UB_11 -0.0146945000
_diffrn_orient_matrix_UB_12 0.0649735000
_diffrn_orient_matrix_UB_13 0.0650931000
_diffrn_orient_matrix_UB_21 0.1072875000
_diffrn_orient_matrix_UB_22 -0.1341676000
_diffrn_orient_matrix_UB_23 0.0304430000
_diffrn_orient_matrix_UB_31 0.0954037000
_diffrn_orient_matrix_UB_32 0.1625537000
_diffrn_orient_matrix_UB_33 -0.0006496000
_diffrn_radiation_monochromator mirror
_diffrn_radiation_probe x-ray
_diffrn_radiation_type 'Cu K\a'
_diffrn_radiation_wavelength 1.54184
_diffrn_reflns_av_R_equivalents 0.1096
_diffrn_reflns_av_unetI/netI 0.0685
_diffrn_reflns_Laue_measured_fraction_full 0.989
_diffrn_reflns_Laue_measured_fraction_max 0.989
_diffrn_reflns_limit_h_max 13
_diffrn_reflns_limit_h_min -12
_diffrn_reflns_limit_k_max 8
_diffrn_reflns_limit_k_min -7
_diffrn_reflns_limit_l_max 26
_diffrn_reflns_limit_l_min -26
_diffrn_reflns_number 13112
_diffrn_reflns_point_group_measured_fraction_full 0.989
_diffrn_reflns_point_group_measured_fraction_max 0.989
_diffrn_reflns_theta_full 67.684
_diffrn_reflns_theta_max 67.745
_diffrn_reflns_theta_min 4.132
_diffrn_source 'micro-focus sealed X-ray tube'
_diffrn_source_type 'SuperNova (Cu) X-ray Source'
_exptl_absorpt_coefficient_mu 7.482
_exptl_absorpt_correction_T_max 1.00000
_exptl_absorpt_correction_T_min 0.27637
_exptl_absorpt_correction_type multi-scan
_exptl_absorpt_process_details
;
CrysAlisPro 1.171.42.89a (Rigaku Oxford Diffraction, 2023)
Empirical absorption correction using spherical harmonics,
implemented in SCALE3 ABSPACK scaling algorithm.
;
_exptl_crystal_colour yellow
_exptl_crystal_colour_primary yellow
_exptl_crystal_density_diffrn 1.684
_exptl_crystal_description plate
_exptl_crystal_F_000 836
_exptl_crystal_size_max 0.453
_exptl_crystal_size_mid 0.118
_exptl_crystal_size_min 0.046
_refine_diff_density_max 1.596
_refine_diff_density_min -1.273
_refine_diff_density_rms 0.183
_refine_ls_extinction_method none
_refine_ls_goodness_of_fit_ref 1.073
_refine_ls_hydrogen_treatment mixed
_refine_ls_matrix_type full
_refine_ls_number_parameters 237
_refine_ls_number_reflns 2937
_refine_ls_number_restraints 7
_refine_ls_restrained_S_all 1.071
_refine_ls_R_factor_all 0.1140
_refine_ls_R_factor_gt 0.0891
_refine_ls_shift/su_max 0.000
_refine_ls_shift/su_mean 0.000
_refine_ls_structure_factor_coef Fsqd
_refine_ls_weighting_details 'w=1/[\s^2^(Fo^2^)+(0.1602P)^2^+4.5236P] where P=(Fo^2^+2Fc^2^)/3'
_refine_ls_weighting_scheme calc
_refine_ls_wR_factor_gt 0.2354
_refine_ls_wR_factor_ref 0.2524
_reflns_Friedel_coverage 0.000
_reflns_number_gt 2246
_reflns_number_total 2937
_reflns_threshold_expression 'I > 2\s(I)'
_cod_data_source_file d5ra03587b2.cif
_cod_data_source_block rb24064-rev2b
_cod_database_code 7250840
_shelx_shelxl_version_number 2019/3
_chemical_oxdiff_formula C10H14F6MnO7
_chemical_oxdiff_usercomment 'One ugly needle from an aggreage of mostly plates.'
_shelx_space_group_comment
;
The symmetry employed for this shelxl refinement is uniquely defined
by the following loop, which should always be used as a source of
symmetry information in preference to the above space-group names.
They are only intended as comments.
;
_olex2_refinement_description
;
1. Fixed Uiso
 At 1.2 times of:
  All C(H) groups
 At 1.5 times of:
  All C(H,H,H) groups, All O(H,H) groups
2. Restrained distances
 O1S-H1SB = O1S-H1SA = O5-H5A = O5-H5B
 0.84 with sigma of 0.02
 O6-H6A = O6-H6B
 0.84 with sigma of 0.02
 Mn1-H6A \\sim Mn1-H6B
 with sigma of 0.02
3.a Aromatic/amide H refined with riding coordinates:
 C2(H2), C7(H7)
3.b Idealised Me refined as rotating group:
 C5(H5C,H5D,H5E), C10(H10A,H10B,H10C)
;
_olex2_submission_special_instructions 'No special instructions were received'
_oxdiff_exptl_absorpt_empirical_details
;
Empirical correction (ABSPACK) includes:
- Absorption correction using spherical harmonics
- Frame scaling
;
_oxdiff_exptl_absorpt_empirical_full_max 2.875
_oxdiff_exptl_absorpt_empirical_full_min 0.383

loop_
_space_group_symop_operation_xyz
'x, y, z'
'-x, y+1/2, -z+1/2'
'-x, -y, -z'
'x, -y-1/2, z-1/2'

loop_
_atom_site_label
_atom_site_type_symbol
_atom_site_fract_x
_atom_site_fract_y
_atom_site_fract_z
_atom_site_U_iso_or_equiv
_atom_site_adp_type
_atom_site_occupancy
_atom_site_site_symmetry_order
_atom_site_calc_flag
_atom_site_refinement_flags_posn
_atom_site_refinement_flags_adp
_atom_site_refinement_flags_occupancy
_atom_site_disorder_assembly
_atom_site_disorder_group
Mn1 Mn 0.29689(9) 0.41349(13) 0.25969(5) 0.0213(4) Uani 1 1 d D . . . .
F1 F 0.3960(4) 0.7351(7) 0.0768(2) 0.0478(12) Uani 1 1 d . . . . .
O1 O 0.2646(4) 0.2659(6) 0.3413(2) 0.0255(10) Uani 1 1 d . . . . .
C1 C 0.2759(6) 0.3416(9) 0.3941(3) 0.0225(13) Uani 1 1 d . . . . .
F2 F 0.2822(5) 0.9139(6) 0.1207(2) 0.0479(12) Uani 1 1 d . . . . .
O2 O 0.4159(4) 0.5924(6) 0.3272(2) 0.0275(10) Uani 1 1 d . . . . .
C2 C 0.3425(7) 0.5085(10) 0.4175(3) 0.0281(15) Uani 1 1 d . . . . .
H2 H 0.340573 0.547804 0.458791 0.034 Uiso 1 1 calc R U . . .
F3 F 0.2006(5) 0.7688(7) 0.0352(2) 0.0486(12) Uani 1 1 d . . . . .
O3 O 0.3333(4) 0.5666(6) 0.1806(2) 0.0241(10) Uani 1 1 d . . . . .
C3 C 0.4121(6) 0.6211(10) 0.3833(3) 0.0277(14) Uani 1 1 d . . . . .
F4 F 0.2700(6) 0.0689(7) 0.4551(3) 0.0588(15) Uani 1 1 d . . . . .
O4 O 0.1720(4) 0.2479(6) 0.1888(2) 0.0243(10) Uani 1 1 d . . . . .
C4 C 0.2124(7) 0.2347(11) 0.4381(4) 0.0355(17) Uani 1 1 d . . . . .
F5 F 0.2075(5) 0.3240(7) 0.4906(2) 0.0526(14) Uani 1 1 d . . . . .
O5 O 0.4434(5) 0.2151(8) 0.2554(2) 0.0341(12) Uani 1 1 d D . . . .
H5A H 0.508(6) 0.191(15) 0.283(3) 0.051 Uiso 1 1 d D U . . .
H5B H 0.463(9) 0.209(15) 0.221(2) 0.051 Uiso 1 1 d D U . . .
C5 C 0.4872(8) 0.7841(12) 0.4154(4) 0.0405(18) Uani 1 1 d . . . . .
H5C H 0.575664 0.764449 0.414925 0.061 Uiso 1 1 calc R U . . .
H5D H 0.477318 0.791655 0.458678 0.061 Uiso 1 1 calc R U . . .
H5E H 0.458036 0.903559 0.393598 0.061 Uiso 1 1 calc R U . . .
F6 F 0.0949(5) 0.1941(8) 0.4105(3) 0.0580(14) Uani 1 1 d . . . . .
O6 O 0.1356(5) 0.5923(6) 0.2625(3) 0.0334(12) Uani 1 1 d D . . . .
H6A H 0.134(7) 0.711(3) 0.261(4) 0.050 Uiso 1 1 d D U . . .
H6B H 0.061(2) 0.559(11) 0.249(4) 0.050 Uiso 1 1 d D U . . .
C6 C 0.2571(6) 0.5791(9) 0.1283(3) 0.0245(14) Uani 1 1 d . . . . .
C7 C 0.1564(6) 0.4642(10) 0.1033(3) 0.0258(14) Uani 1 1 d . . . . .
H7 H 0.107522 0.496695 0.063357 0.031 Uiso 1 1 calc R U . . .
C8 C 0.1206(7) 0.2971(10) 0.1342(3) 0.0289(15) Uani 1 1 d . . . . .
C9 C 0.2832(6) 0.7472(10) 0.0894(3) 0.0293(15) Uani 1 1 d . . . . .
C10 C 0.0136(7) 0.1810(12) 0.1003(4) 0.0371(17) Uani 1 1 d . . . . .
H10A H 0.034333 0.044782 0.105787 0.056 Uiso 1 1 calc R U . . .
H10B H -0.003517 0.213024 0.055749 0.056 Uiso 1 1 calc R U . . .
H10C H -0.060625 0.208448 0.117058 0.056 Uiso 1 1 calc R U . . .
O1S O 0.1158(5) -0.0193(7) 0.2710(2) 0.0317(11) Uani 1 1 d D . . . .
H1SA H 0.131(9) 0.013(15) 0.236(2) 0.048 Uiso 1 1 d D U . . .
H1SB H 0.156(8) 0.040(13) 0.302(3) 0.048 Uiso 1 1 d D U . . .

loop_
_atom_site_aniso_label
_atom_site_aniso_U_11
_atom_site_aniso_U_22
_atom_site_aniso_U_33
_atom_site_aniso_U_23
_atom_site_aniso_U_13
_atom_site_aniso_U_12
Mn1 0.0257(6) 0.0160(5) 0.0227(6) -0.0008(4) 0.0061(4) -0.0010(4)
F1 0.050(3) 0.037(2) 0.063(3) 0.020(2) 0.027(2) 0.008(2)
O1 0.032(2) 0.021(2) 0.025(2) -0.0011(18) 0.0085(18) -0.0017(18)
C1 0.023(3) 0.023(3) 0.023(3) 0.003(3) 0.008(2) 0.003(2)
F2 0.080(3) 0.017(2) 0.047(3) -0.0014(18) 0.014(2) 0.002(2)
O2 0.036(2) 0.024(2) 0.024(2) -0.0014(18) 0.0102(19) -0.0043(18)
C2 0.040(4) 0.024(3) 0.021(3) -0.003(3) 0.010(3) -0.001(3)
F3 0.067(3) 0.040(3) 0.033(2) 0.014(2) -0.002(2) 0.002(2)
O3 0.028(2) 0.021(2) 0.022(2) 0.0020(17) 0.0054(18) -0.0018(17)
C3 0.032(3) 0.025(3) 0.028(4) -0.003(3) 0.011(3) 0.003(3)
F4 0.093(4) 0.028(2) 0.067(4) 0.021(2) 0.044(3) 0.017(2)
O4 0.033(2) 0.014(2) 0.026(2) -0.0011(17) 0.0081(18) 0.0003(17)
C4 0.045(4) 0.033(4) 0.034(4) -0.001(3) 0.020(3) -0.002(3)
F5 0.086(4) 0.036(3) 0.045(3) -0.004(2) 0.036(3) -0.014(2)
O5 0.035(3) 0.045(3) 0.023(3) 0.002(2) 0.007(2) 0.016(2)
C5 0.056(5) 0.037(4) 0.033(4) -0.009(3) 0.018(4) -0.013(4)
F6 0.050(3) 0.066(4) 0.061(3) 0.004(3) 0.019(2) -0.026(3)
O6 0.032(2) 0.017(2) 0.050(3) -0.007(2) 0.007(2) 0.0047(19)
C6 0.036(3) 0.017(3) 0.022(3) -0.001(2) 0.009(3) 0.005(2)
C7 0.025(3) 0.026(3) 0.025(3) -0.003(3) 0.003(3) 0.003(3)
C8 0.035(4) 0.022(3) 0.028(4) -0.003(3) 0.006(3) 0.003(3)
C9 0.036(4) 0.025(3) 0.026(3) 0.002(3) 0.004(3) 0.003(3)
C10 0.036(4) 0.039(4) 0.036(4) -0.006(3) 0.006(3) -0.008(3)
O1S 0.035(3) 0.018(2) 0.040(3) 0.002(2) 0.004(2) -0.0031(18)

loop_
_atom_type_symbol
_atom_type_description
_atom_type_scat_dispersion_real
_atom_type_scat_dispersion_imag
_atom_type_scat_source
C C 0.0181 0.0091 'International Tables Vol C Tables 4.2.6.8 and 6.1.1.4'
H H 0.0000 0.0000 'International Tables Vol C Tables 4.2.6.8 and 6.1.1.4'
O O 0.0492 0.0322 'International Tables Vol C Tables 4.2.6.8 and 6.1.1.4'
F F 0.0727 0.0534 'International Tables Vol C Tables 4.2.6.8 and 6.1.1.4'
Mn Mn -0.5299 2.8052 'International Tables Vol C Tables 4.2.6.8 and 6.1.1.4'

loop_
_exptl_crystal_face_index_h
_exptl_crystal_face_index_k
_exptl_crystal_face_index_l
_exptl_crystal_face_perp_dist
2 1 -1 0.2205
-2 -1 1 0.2205
1 -1 -2 0.0228
-1 1 2 0.0228
1 -1 1 0.0491
-1 1 -1 0.0491
0 0 -1 0.0518
0 0 1 0.0488
3 -3 6 0.0549

loop_
_geom_angle_atom_site_label_1
_geom_angle_atom_site_label_2
_geom_angle_atom_site_label_3
_geom_angle
_geom_angle_site_symmetry_1
_geom_angle_site_symmetry_3
_geom_angle_publ_flag
O1 Mn1 O4 98.50(17) . . ?
O1 Mn1 O6 88.4(2) . . ?
O2 Mn1 O1 83.74(17) . . ?
O2 Mn1 O4 176.67(17) . . ?
O2 Mn1 O6 91.19(19) . . ?
O3 Mn1 O1 178.04(17) . . ?
O3 Mn1 O2 94.30(17) . . ?
O3 Mn1 O4 83.47(17) . . ?
O3 Mn1 O6 91.72(19) . . ?
O4 Mn1 O6 86.42(18) . . ?
O5 Mn1 O1 89.14(19) . . ?
O5 Mn1 O2 93.4(2) . . ?
O5 Mn1 O3 90.92(19) . . ?
O5 Mn1 O4 89.12(19) . . ?
O5 Mn1 O6 174.5(2) . . ?
C1 O1 Mn1 124.2(4) . . ?
O1 C1 C2 128.6(6) . . ?
O1 C1 C4 114.5(6) . . ?
C2 C1 C4 116.8(6) . . ?
C3 O2 Mn1 128.6(4) . . ?
C1 C2 H2 118.0 . . ?
C1 C2 C3 124.1(6) . . ?
C3 C2 H2 118.0 . . ?
C6 O3 Mn1 124.3(4) . . ?
O2 C3 C2 124.4(6) . . ?
O2 C3 C5 116.9(6) . . ?
C2 C3 C5 118.6(6) . . ?
C8 O4 Mn1 128.3(4) . . ?
F4 C4 C1 110.8(6) . . ?
F5 C4 C1 115.9(6) . . ?
F5 C4 F4 105.9(6) . . ?
F5 C4 F6 106.2(6) . . ?
F6 C4 C1 110.5(6) . . ?
F6 C4 F4 107.1(7) . . ?
Mn1 O5 H5A 128(7) . . ?
Mn1 O5 H5B 115(7) . . ?
H5A O5 H5B 108(10) . . ?
C3 C5 H5C 109.5 . . ?
C3 C5 H5D 109.5 . . ?
C3 C5 H5E 109.5 . . ?
H5C C5 H5D 109.5 . . ?
H5C C5 H5E 109.5 . . ?
H5D C5 H5E 109.5 . . ?
Mn1 O6 H6A 126(5) . . ?
Mn1 O6 H6B 125(5) . . ?
H6A O6 H6B 105(9) . . ?
O3 C6 C7 129.3(6) . . ?
O3 C6 C9 113.3(6) . . ?
C7 C6 C9 117.4(6) . . ?
C6 C7 H7 118.0 . . ?
C6 C7 C8 124.0(6) . . ?
C8 C7 H7 118.0 . . ?
O4 C8 C7 123.8(6) . . ?
O4 C8 C10 118.0(6) . . ?
C7 C8 C10 118.2(6) . . ?
F1 C9 F2 105.7(6) . . ?
F1 C9 F3 107.7(6) . . ?
F1 C9 C6 111.4(5) . . ?
F2 C9 C6 111.0(6) . . ?
F3 C9 F2 106.0(6) . . ?
F3 C9 C6 114.5(6) . . ?
C8 C10 H10A 109.5 . . ?
C8 C10 H10B 109.5 . . ?
C8 C10 H10C 109.5 . . ?
H10A C10 H10B 109.5 . . ?
H10A C10 H10C 109.5 . . ?
H10B C10 H10C 109.5 . . ?
H1SA O1S H1SB 115(10) . . ?

loop_
_geom_bond_atom_site_label_1
_geom_bond_atom_site_label_2
_geom_bond_distance
_geom_bond_site_symmetry_2
_geom_bond_publ_flag
Mn1 O1 2.160(5) . ?
Mn1 O2 2.149(5) . ?
Mn1 O3 2.147(4) . ?
Mn1 O4 2.168(4) . ?
Mn1 O5 2.137(5) . ?
Mn1 O6 2.175(5) . ?
F1 C9 1.325(9) . ?
O1 C1 1.254(8) . ?
C1 C2 1.412(9) . ?
C1 C4 1.504(10) . ?
F2 C9 1.354(8) . ?
O2 C3 1.255(8) . ?
C2 H2 0.9500 . ?
C2 C3 1.418(10) . ?
F3 C9 1.336(8) . ?
O3 C6 1.266(8) . ?
C3 C5 1.490(10) . ?
F4 C4 1.333(9) . ?
O4 C8 1.256(8) . ?
C4 F5 1.321(9) . ?
C4 F6 1.328(9) . ?
O5 H5A 0.84(2) . ?
O5 H5B 0.84(2) . ?
C5 H5C 0.9800 . ?
C5 H5D 0.9800 . ?
C5 H5E 0.9800 . ?
O6 H6A 0.83(2) . ?
O6 H6B 0.84(2) . ?
C6 C7 1.378(10) . ?
C6 C9 1.516(9) . ?
C7 H7 0.9500 . ?
C7 C8 1.445(10) . ?
C8 C10 1.485(9) . ?
C10 H10A 0.9800 . ?
C10 H10B 0.9800 . ?
C10 H10C 0.9800 . ?
O1S H1SA 0.84(2) . ?
O1S H1SB 0.84(2) . ?

loop_
_geom_hbond_atom_site_label_D
_geom_hbond_atom_site_label_H
_geom_hbond_atom_site_label_A
_geom_hbond_distance_DH
_geom_hbond_distance_HA
_geom_hbond_distance_DA
_geom_hbond_angle_DHA
_geom_hbond_site_symmetry_A
_geom_hbond_publ_flag
O5 H5A O3 0.84(2) 1.95(5) 2.745(6) 157(10) 2_645 yes
O5 H5B O2 0.84(2) 2.03(6) 2.756(7) 145(9) 2_645 yes
O6 H6A O1S 0.83(2) 1.91(3) 2.733(7) 169(9) 1_565 yes
O6 H6B O1S 0.84(2) 1.97(2) 2.801(7) 173(9) 2 yes
O1S H1SA O4 0.84(2) 2.05(7) 2.755(7) 141(10) . yes
O1S H1SB O1 0.84(2) 2.05(5) 2.814(7) 152(9) . yes

loop_
_geom_torsion_atom_site_label_1
_geom_torsion_atom_site_label_2
_geom_torsion_atom_site_label_3
_geom_torsion_atom_site_label_4
_geom_torsion
_geom_torsion_site_symmetry_1
_geom_torsion_site_symmetry_2
_geom_torsion_site_symmetry_3
_geom_torsion_site_symmetry_4
_geom_torsion_publ_flag
Mn1 O1 C1 C2 -19.8(9) . . . . ?
Mn1 O1 C1 C4 162.2(4) . . . . ?
Mn1 O2 C3 C2 13.7(10) . . . . ?
Mn1 O2 C3 C5 -166.8(5) . . . . ?
Mn1 O3 C6 C7 -20.3(10) . . . . ?
Mn1 O3 C6 C9 159.2(4) . . . . ?
Mn1 O4 C8 C7 13.7(10) . . . . ?
Mn1 O4 C8 C10 -163.9(5) . . . . ?
O1 C1 C2 C3 -0.9(11) . . . . ?
O1 C1 C4 F4 68.6(8) . . . . ?
O1 C1 C4 F5 -170.8(6) . . . . ?
O1 C1 C4 F6 -50.0(8) . . . . ?
C1 C2 C3 O2 4.7(11) . . . . ?
C1 C2 C3 C5 -174.7(7) . . . . ?
C2 C1 C4 F4 -109.7(7) . . . . ?
C2 C1 C4 F5 10.9(10) . . . . ?
C2 C1 C4 F6 131.8(7) . . . . ?
O3 C6 C7 C8 -1.5(12) . . . . ?
O3 C6 C9 F1 60.4(8) . . . . ?
O3 C6 C9 F2 -57.1(8) . . . . ?
O3 C6 C9 F3 -177.0(6) . . . . ?
C4 C1 C2 C3 177.1(7) . . . . ?
C6 C7 C8 O4 5.4(11) . . . . ?
C6 C7 C8 C10 -177.0(7) . . . . ?
C7 C6 C9 F1 -120.0(7) . . . . ?
C7 C6 C9 F2 122.5(7) . . . . ?
C7 C6 C9 F3 2.5(9) . . . . ?
C9 C6 C7 C8 179.0(6) . . . . ?

loop_
_exptl_oxdiff_crystal_face_indexfrac_h
_exptl_oxdiff_crystal_face_indexfrac_k
_exptl_oxdiff_crystal_face_indexfrac_l
_exptl_oxdiff_crystal_face_x
_exptl_oxdiff_crystal_face_y
_exptl_oxdiff_crystal_face_z
1.9992 0.9992 -1.0096 -0.0302 0.0497 0.3538
-1.9992 -0.9992 1.0096 0.0302 -0.0497 -0.3538
0.9988 -0.9998 -2.0010 -0.2099 0.1804 -0.0659
-0.9988 0.9998 2.0010 0.2099 -0.1804 0.0659
1.0004 -1.0000 1.0006 -0.0145 0.2720 -0.0678
-1.0004 1.0000 -1.0006 0.0145 -0.2720 0.0678
0.0007 0.0004 -0.9995 -0.0650 -0.0304 0.0008
-0.0007 -0.0004 0.9995 0.0650 0.0304 -0.0008
2.9993 -3.0014 6.0002 0.1515 0.9071 -0.2056
